data_1573885
loop_
_publ_author_name
'Luff, Martin S.'
'Filipovic, Tin M.'
'Corsei, Celine S.'
'Oppel, Kai'
'Krummenacher, Ivo'
'Bertermann, R&#xfc;diger'
'Finze, Maik'
'Braunschweig, Holger'
'Radius, Udo'

_publ_section_title
;
 Azolium-2-dithiocarboxylates as redox active ligands in nickel chemistry.
;
_journal_issue 12
_journal_name_full 'Chemical science'
_journal_page_first 5142
_journal_page_last 5154
_journal_paper_doi 10.1039/d4sc08449g
_journal_volume 16
_journal_year 2025
_chemical_formula_moiety 'C44 H48 N4 Ni S4, 3(C6 H6)'
_chemical_formula_sum 'C62 H66 N4 Ni S4'
_chemical_formula_weight 1054.13
_space_group_crystal_system monoclinic
_space_group_IT_number 14
_space_group_name_Hall '-P 2ybc'
_space_group_name_H-M_alt 'P 1 21/c 1'
_atom_sites_solution_hydrogens geom
_atom_sites_solution_primary dual
_atom_sites_solution_secondary difmap
_audit_creation_method SHELXL-2018/3
_audit_update_record
;
2024-12-12 deposited with the CCDC.	2025-02-10 downloaded from the CCDC.
;
_cell_angle_alpha 90
_cell_angle_beta 101.8330(10)
_cell_angle_gamma 90
_cell_formula_units_Z 2
_cell_length_a 16.39960(10)
_cell_length_b 12.50180(10)
_cell_length_c 14.17110(10)
_cell_measurement_reflns_used 25035
_cell_measurement_temperature 293(2)
_cell_measurement_theta_max 77.3080
_cell_measurement_theta_min 2.7520
_cell_volume 2843.68(4)
_computing_cell_refinement 'CrysAlisPro 1.171.41.93a (Rigaku OD, 2020)'
_computing_data_reduction 'CrysAlisPro 1.171.41.93a (Rigaku OD, 2020)'
_computing_molecular_graphics 'ShelXLe (Huebschle et all, 2011)'
_computing_publication_material 'SHELXL-2014/6 (Sheldrick, 2014)'
_computing_structure_refinement 'SHELXL-2018/3 (Sheldrick, 2018)'
_computing_structure_solution 'SHELXT 2014/5 (Sheldrick, 2014)'
_diffrn_ambient_temperature 293(2)
_diffrn_detector_area_resol_mean 10.0000
_diffrn_measured_fraction_theta_full 1.000
_diffrn_measured_fraction_theta_max 0.990
_diffrn_measurement_device_type 'XtaLAB Synergy, Dualflex, HyPix'
_diffrn_measurement_method '\w scans'
_diffrn_radiation_type CuK\a
_diffrn_radiation_wavelength 1.54184
_diffrn_reflns_av_R_equivalents 0.0222
_diffrn_reflns_av_unetI/netI 0.0146
_diffrn_reflns_Laue_measured_fraction_full 1.000
_diffrn_reflns_Laue_measured_fraction_max 0.990
_diffrn_reflns_limit_h_max 17
_diffrn_reflns_limit_h_min -20
_diffrn_reflns_limit_k_max 15
_diffrn_reflns_limit_k_min -15
_diffrn_reflns_limit_l_max 17
_diffrn_reflns_limit_l_min -17
_diffrn_reflns_number 30979
_diffrn_reflns_point_group_measured_fraction_full 1.000
_diffrn_reflns_point_group_measured_fraction_max 0.990
_diffrn_reflns_theta_full 72.000
_diffrn_reflns_theta_max 77.398
_diffrn_reflns_theta_min 2.753
_diffrn_source 'micro-focus sealed X-ray tube'
_exptl_absorpt_coefficient_mu 2.177
_exptl_absorpt_correction_T_max 1.000
_exptl_absorpt_correction_T_min 0.257
_exptl_absorpt_correction_type gaussian
_exptl_absorpt_process_details
;
CrysAlisPro 1.171.41.92a (Rigaku Oxford Diffraction, 2020)
Numerical absorption correction based on gaussian integration over
a multifaceted crystal model
Empirical absorption correction using spherical harmonics,
implemented in SCALE3 ABSPACK scaling algorithm.
;
_exptl_crystal_colour black
_exptl_crystal_density_diffrn 1.231
_exptl_crystal_description block
_exptl_crystal_F_000 1116
_exptl_crystal_size_max 0.330
_exptl_crystal_size_mid 0.240
_exptl_crystal_size_min 0.210
_refine_diff_density_max 0.311
_refine_diff_density_min -0.297
_refine_diff_density_rms 0.045
_refine_ls_extinction_method none
_refine_ls_goodness_of_fit_ref 1.041
_refine_ls_hydrogen_treatment constr
_refine_ls_matrix_type full
_refine_ls_number_parameters 328
_refine_ls_number_reflns 5962
_refine_ls_number_restraints 0
_refine_ls_restrained_S_all 1.041
_refine_ls_R_factor_all 0.0295
_refine_ls_R_factor_gt 0.0288
_refine_ls_shift/su_max 0.002
_refine_ls_shift/su_mean 0.000
_refine_ls_structure_factor_coef Fsqd
_refine_ls_weighting_details 'w=1/[\s^2^(Fo^2^)+(0.0367P)^2^+1.5619P] where P=(Fo^2^+2Fc^2^)/3'
_refine_ls_weighting_scheme calc
_refine_ls_wR_factor_gt 0.0764
_refine_ls_wR_factor_ref 0.0768
_reflns_Friedel_coverage 0.000
_reflns_number_gt 5778
_reflns_number_total 5962
_reflns_threshold_expression 'I > 2\s(I)'
_cod_data_source_file d4sc08449g2.cif
_cod_data_source_block Compound_3c
_cod_depositor_comments 'Adding full bibliography for 1573879--1573889.cif.'
_cod_original_sg_symbol_H-M 'P 21/c'
_cod_database_code 1573885
_shelx_shelxl_version_number 2018/3
_shelx_space_group_comment
;
The symmetry employed for this shelxl refinement is uniquely defined
by the following loop, which should always be used as a source of
symmetry information in preference to the above space-group names.
They are only intended as comments.
;
_shelx_estimated_absorpt_t_min 0.534
_shelx_estimated_absorpt_t_max 0.658

loop_
_space_group_symop_operation_xyz
'x, y, z'
'-x, y+1/2, -z+1/2'
'-x, -y, -z'
'x, -y-1/2, z-1/2'

loop_
_atom_site_label
_atom_site_type_symbol
_atom_site_fract_x
_atom_site_fract_y
_atom_site_fract_z
_atom_site_U_iso_or_equiv
_atom_site_adp_type
_atom_site_occupancy
_atom_site_site_symmetry_order
_atom_site_calc_flag
_atom_site_refinement_flags_posn
_atom_site_refinement_flags_adp
_atom_site_refinement_flags_occupancy
_atom_site_disorder_assembly
_atom_site_disorder_group
Ni01 Ni 0.500000 0.500000 0.500000 0.01460(8) Uani 1 2 d S . P . .
S002 S 0.59004(2) 0.60422(2) 0.45302(2) 0.01586(7) Uani 1 1 d . . . . .
S003 S 0.41731(2) 0.62130(2) 0.42160(2) 0.01783(8) Uani 1 1 d . . . . .
N004 N 0.44500(6) 0.84430(9) 0.30838(7) 0.0190(2) Uani 1 1 d . . . . .
N005 N 0.57842(6) 0.81700(8) 0.31633(7) 0.0178(2) Uani 1 1 d . . . . .
C006 C 0.50931(7) 0.77541(10) 0.34457(8) 0.0160(2) Uani 1 1 d . . . . .
C007 C 0.33878(8) 0.87075(9) 0.40480(9) 0.0177(2) Uani 1 1 d . . . . .
C008 C 0.72285(8) 0.76978(10) 0.39109(9) 0.0180(2) Uani 1 1 d . . . . .
C009 C 0.65401(7) 0.75815(9) 0.31557(8) 0.0161(2) Uani 1 1 d . . . . .
C00A C 0.35949(7) 0.83758(10) 0.31899(9) 0.0185(2) Uani 1 1 d . . . . .
C00B C 0.65411(8) 0.68914(10) 0.23806(9) 0.0183(2) Uani 1 1 d . . . . .
C00C C 0.72552(8) 0.62936(10) 0.23825(9) 0.0207(2) Uani 1 1 d . . . . .
H00C H 0.726469 0.581904 0.187945 0.025 Uiso 1 1 calc R U . . .
C00D C 0.50604(7) 0.68160(9) 0.39750(8) 0.0158(2) Uani 1 1 d . . . . .
C00E C 0.25544(8) 0.86552(10) 0.41190(9) 0.0203(2) Uani 1 1 d . . . . .
H00E H 0.240348 0.888427 0.468374 0.024 Uiso 1 1 calc R U . . .
C00F C 0.79576(8) 0.63885(10) 0.31202(9) 0.0214(3) Uani 1 1 d . . . . .
C00G C 0.40513(8) 0.90603(11) 0.48815(9) 0.0233(3) Uani 1 1 d . . . . .
H00A H 0.442523 0.954281 0.465672 0.035 Uiso 1 1 calc R U . . .
H00B H 0.435534 0.844753 0.517292 0.035 Uiso 1 1 calc R U . . .
H00D H 0.379816 0.941644 0.534868 0.035 Uiso 1 1 calc R U . . .
C00H C 0.79324(8) 0.70897(10) 0.38734(9) 0.0207(2) Uani 1 1 d . . . . .
H00H H 0.839985 0.715517 0.436778 0.025 Uiso 1 1 calc R U . . .
C00I C 0.29988(9) 0.80051(12) 0.24136(10) 0.0282(3) Uani 1 1 d . . . . .
C00J C 0.72082(8) 0.84133(12) 0.47560(10) 0.0263(3) Uani 1 1 d . . . . .
H00F H 0.725924 0.914517 0.457142 0.039 Uiso 1 1 calc R U . . .
H00G H 0.766213 0.823485 0.527579 0.039 Uiso 1 1 calc R U . . .
H00I H 0.669040 0.831752 0.496133 0.039 Uiso 1 1 calc R U . . .
C00K C 0.47416(8) 0.92534(11) 0.25682(9) 0.0235(3) Uani 1 1 d . . . . .
H00K H 0.442746 0.981334 0.224861 0.028 Uiso 1 1 calc R U . . .
C00L C 0.57868(8) 0.67961(11) 0.15756(9) 0.0240(3) Uani 1 1 d . . . . .
H00J H 0.570589 0.745462 0.122026 0.036 Uiso 1 1 calc R U . . .
H00L H 0.530478 0.664883 0.184065 0.036 Uiso 1 1 calc R U . . .
H00M H 0.586883 0.622411 0.115279 0.036 Uiso 1 1 calc R U . . .
C00M C 0.55553(8) 0.90849(11) 0.26132(9) 0.0230(3) Uani 1 1 d . . . . .
H00N H 0.590542 0.950501 0.232743 0.028 Uiso 1 1 calc R U . . .
C00N C 0.19422(8) 0.82704(11) 0.33698(10) 0.0256(3) Uani 1 1 d . . . . .
C00O C 0.21776(9) 0.79528(13) 0.25248(11) 0.0318(3) Uani 1 1 d . . . . .
H00O H 0.177242 0.769704 0.201735 0.038 Uiso 1 1 calc R U . . .
C00P C 0.87263(9) 0.57327(13) 0.31035(11) 0.0321(3) Uani 1 1 d . . . . .
H00P H 0.880000 0.566543 0.245137 0.048 Uiso 1 1 calc R U . . .
H00Q H 0.866426 0.503503 0.336300 0.048 Uiso 1 1 calc R U . . .
H00R H 0.920403 0.608007 0.348563 0.048 Uiso 1 1 calc R U . . .
C00Q C 0.10842(9) 0.35344(13) 0.33010(12) 0.0328(3) Uani 1 1 d . . . . .
H00S H 0.086664 0.290949 0.299243 0.039 Uiso 1 1 calc R U . . .
C00R C 0.18716(10) 0.38628(14) 0.32461(13) 0.0368(4) Uani 1 1 d . . . . .
H00T H 0.218768 0.346133 0.290026 0.044 Uiso 1 1 calc R U . . .
C00S C 0.06150(10) 0.41305(15) 0.38135(12) 0.0384(4) Uani 1 1 d . . . . .
H00U H 0.008171 0.390638 0.385061 0.046 Uiso 1 1 calc R U . . .
C00T C 0.10453(9) 0.81991(14) 0.34744(13) 0.0365(3) Uani 1 1 d . . . . .
H00V H 0.072018 0.872556 0.306916 0.055 Uiso 1 1 calc R U . . .
H00W H 0.101384 0.832776 0.413383 0.055 Uiso 1 1 calc R U . . .
H00X H 0.083198 0.749879 0.328660 0.055 Uiso 1 1 calc R U . . .
C00U C -0.06865(11) 0.95165(15) 0.44271(13) 0.0422(4) Uani 1 1 d . . . . .
H00Y H -0.114718 0.918893 0.404403 0.051 Uiso 1 1 calc R U . . .
C00V C -0.03269(11) 1.03963(15) 0.40858(14) 0.0431(4) Uani 1 1 d . . . . .
H00Z H -0.054459 1.066503 0.347408 0.052 Uiso 1 1 calc R U . . .
C00W C -0.03620(11) 0.91239(15) 0.53364(14) 0.0449(4) Uani 1 1 d . . . . .
H010 H -0.060683 0.853274 0.556433 0.054 Uiso 1 1 calc R U . . .
C00X C 0.09348(11) 0.50552(15) 0.42694(13) 0.0439(4) Uani 1 1 d . . . . .
H011 H 0.061856 0.545428 0.461678 0.053 Uiso 1 1 calc R U . . .
C00Y C 0.21926(10) 0.47869(15) 0.37037(15) 0.0468(4) Uani 1 1 d . . . . .
H012 H 0.272794 0.500588 0.367066 0.056 Uiso 1 1 calc R U . . .
C00Z C 0.32452(11) 0.7634(2) 0.15003(12) 0.0529(5) Uani 1 1 d . . . . .
H013 H 0.276028 0.738686 0.105401 0.079 Uiso 1 1 calc R U . . .
H014 H 0.364068 0.706108 0.164606 0.079 Uiso 1 1 calc R U . . .
H015 H 0.349165 0.821787 0.121850 0.079 Uiso 1 1 calc R U . . .
C010 C 0.17237(12) 0.53916(15) 0.42123(15) 0.0488(5) Uani 1 1 d . . . . .
H01A H 0.193888 0.602123 0.451389 0.059 Uiso 1 1 calc R U . . .

loop_
_atom_site_aniso_label
_atom_site_aniso_U_11
_atom_site_aniso_U_22
_atom_site_aniso_U_33
_atom_site_aniso_U_23
_atom_site_aniso_U_13
_atom_site_aniso_U_12
Ni01 0.01539(14) 0.01176(14) 0.01788(15) 0.00098(10) 0.00630(11) -0.00018(10)
S002 0.01451(13) 0.01441(14) 0.01939(14) 0.00253(10) 0.00521(10) 0.00014(10)
S003 0.01462(14) 0.01517(14) 0.02488(15) 0.00306(10) 0.00680(11) 0.00009(10)
N004 0.0179(5) 0.0196(5) 0.0203(5) 0.0049(4) 0.0056(4) 0.0036(4)
N005 0.0171(5) 0.0170(5) 0.0207(5) 0.0039(4) 0.0073(4) 0.0006(4)
C006 0.0151(5) 0.0174(6) 0.0160(5) -0.0003(4) 0.0043(4) 0.0005(4)
C007 0.0207(6) 0.0136(5) 0.0185(6) 0.0034(4) 0.0031(5) 0.0016(4)
C008 0.0191(6) 0.0169(6) 0.0192(6) 0.0002(4) 0.0065(4) -0.0031(4)
C009 0.0158(5) 0.0155(5) 0.0189(5) 0.0035(4) 0.0078(4) -0.0007(4)
C00A 0.0161(5) 0.0187(6) 0.0208(6) 0.0021(5) 0.0038(4) 0.0037(4)
C00B 0.0202(6) 0.0183(6) 0.0175(5) 0.0025(4) 0.0063(4) -0.0040(5)
C00C 0.0246(6) 0.0189(6) 0.0203(6) -0.0028(5) 0.0089(5) -0.0020(5)
C00D 0.0156(5) 0.0154(5) 0.0173(5) -0.0003(4) 0.0053(4) 0.0003(4)
C00E 0.0223(6) 0.0192(6) 0.0209(6) 0.0037(5) 0.0075(5) 0.0044(5)
C00F 0.0206(6) 0.0188(6) 0.0263(6) 0.0007(5) 0.0083(5) 0.0010(5)
C00G 0.0255(6) 0.0242(6) 0.0195(6) -0.0002(5) 0.0029(5) -0.0027(5)
C00H 0.0171(6) 0.0209(6) 0.0233(6) 0.0002(5) 0.0026(5) -0.0010(5)
C00I 0.0240(7) 0.0366(8) 0.0225(6) -0.0066(6) 0.0016(5) 0.0049(6)
C00J 0.0241(6) 0.0280(7) 0.0270(7) -0.0089(5) 0.0058(5) -0.0010(5)
C00K 0.0267(6) 0.0215(6) 0.0236(6) 0.0093(5) 0.0079(5) 0.0051(5)
C00L 0.0245(6) 0.0281(7) 0.0190(6) -0.0007(5) 0.0030(5) -0.0030(5)
C00M 0.0267(6) 0.0201(6) 0.0245(6) 0.0083(5) 0.0108(5) 0.0015(5)
C00N 0.0182(6) 0.0254(7) 0.0330(7) 0.0045(5) 0.0046(5) 0.0034(5)
C00O 0.0206(6) 0.0411(8) 0.0297(7) -0.0078(6) -0.0042(5) 0.0006(6)
C00P 0.0269(7) 0.0311(8) 0.0392(8) -0.0036(6) 0.0086(6) 0.0087(6)
C00Q 0.0283(7) 0.0293(7) 0.0393(8) -0.0038(6) 0.0036(6) -0.0011(6)
C00R 0.0273(7) 0.0384(9) 0.0469(9) -0.0061(7) 0.0127(7) 0.0050(6)
C00S 0.0248(7) 0.0481(10) 0.0442(9) 0.0029(7) 0.0115(6) 0.0034(7)
C00T 0.0183(7) 0.0427(9) 0.0484(9) 0.0058(7) 0.0069(6) 0.0022(6)
C00U 0.0333(8) 0.0447(10) 0.0511(10) -0.0118(8) 0.0142(7) -0.0126(7)
C00V 0.0412(9) 0.0442(10) 0.0462(9) -0.0040(8) 0.0147(7) -0.0039(8)
C00W 0.0436(9) 0.0389(9) 0.0569(11) -0.0048(8) 0.0212(8) -0.0149(8)
C00X 0.0437(9) 0.0479(10) 0.0399(9) -0.0073(7) 0.0082(7) 0.0200(8)
C00Y 0.0248(7) 0.0443(10) 0.0704(12) -0.0067(9) 0.0073(8) -0.0059(7)
C00Z 0.0365(9) 0.0903(16) 0.0307(8) -0.0287(9) 0.0043(7) 0.0038(9)
C010 0.0482(10) 0.0326(9) 0.0583(11) -0.0136(8) -0.0064(8) 0.0019(8)

loop_
_atom_type_symbol
_atom_type_description
_atom_type_scat_dispersion_real
_atom_type_scat_dispersion_imag
_atom_type_scat_source
C C 0.0181 0.0091 'International Tables Vol C Tables 4.2.6.8 and 6.1.1.4'
H H 0.0000 0.0000 'International Tables Vol C Tables 4.2.6.8 and 6.1.1.4'
N N 0.0311 0.0180 'International Tables Vol C Tables 4.2.6.8 and 6.1.1.4'
S S 0.3331 0.5567 'International Tables Vol C Tables 4.2.6.8 and 6.1.1.4'
Ni Ni -3.0029 0.5091 'International Tables Vol C Tables 4.2.6.8 and 6.1.1.4'

loop_
_geom_angle_atom_site_label_1
_geom_angle_atom_site_label_2
_geom_angle_atom_site_label_3
_geom_angle
_geom_angle_site_symmetry_1
_geom_angle_site_symmetry_3
_geom_angle_publ_flag
S002 Ni01 S002 180.0 . 3_666 ?
S002 Ni01 S003 79.490(10) . . ?
S002 Ni01 S003 100.511(10) 3_666 . ?
S002 Ni01 S003 100.510(10) . 3_666 ?
S002 Ni01 S003 79.489(10) 3_666 3_666 ?
S003 Ni01 S003 180.0 . 3_666 ?
C00D S002 Ni01 86.97(4) . . ?
C00D S003 Ni01 86.76(4) . . ?
C006 N004 C00K 109.39(10) . . ?
C006 N004 C00A 127.69(10) . . ?
C00K N004 C00A 122.93(10) . . ?
C006 N005 C00M 109.21(10) . . ?
C006 N005 C009 124.63(10) . . ?
C00M N005 C009 123.24(10) . . ?
N004 C006 N005 105.58(10) . . ?
N004 C006 C00D 127.84(11) . . ?
N005 C006 C00D 126.57(11) . . ?
C00A C007 C00E 117.93(11) . . ?
C00A C007 C00G 120.58(11) . . ?
C00E C007 C00G 121.43(11) . . ?
C00H C008 C009 117.44(11) . . ?
C00H C008 C00J 120.67(11) . . ?
C009 C008 C00J 121.84(11) . . ?
C008 C009 C00B 122.43(11) . . ?
C008 C009 N005 120.16(11) . . ?
C00B C009 N005 117.40(11) . . ?
C007 C00A C00I 122.14(12) . . ?
C007 C00A N004 119.36(11) . . ?
C00I C00A N004 118.47(11) . . ?
C00C C00B C009 117.89(11) . . ?
C00C C00B C00L 121.36(11) . . ?
C009 C00B C00L 120.75(11) . . ?
C00B C00C C00F 121.53(12) . . ?
C00B C00C H00C 119.2 . . ?
C00F C00C H00C 119.2 . . ?
C006 C00D S003 126.59(9) . . ?
C006 C00D S002 126.63(9) . . ?
S003 C00D S002 106.78(6) . . ?
C00N C00E C007 121.82(12) . . ?
C00N C00E H00E 119.1 . . ?
C007 C00E H00E 119.1 . . ?
C00H C00F C00C 118.71(12) . . ?
C00H C00F C00P 120.80(12) . . ?
C00C C00F C00P 120.48(12) . . ?
C007 C00G H00A 109.5 . . ?
C007 C00G H00B 109.5 . . ?
H00A C00G H00B 109.5 . . ?
C007 C00G H00D 109.5 . . ?
H00A C00G H00D 109.5 . . ?
H00B C00G H00D 109.5 . . ?
C00F C00H C008 121.99(12) . . ?
C00F C00H H00H 119.0 . . ?
C008 C00H H00H 119.0 . . ?
C00O C00I C00A 117.77(12) . . ?
C00O C00I C00Z 121.34(13) . . ?
C00A C00I C00Z 120.85(13) . . ?
C008 C00J H00F 109.5 . . ?
C008 C00J H00G 109.5 . . ?
H00F C00J H00G 109.5 . . ?
C008 C00J H00I 109.5 . . ?
H00F C00J H00I 109.5 . . ?
H00G C00J H00I 109.5 . . ?
C00M C00K N004 107.88(11) . . ?
C00M C00K H00K 126.1 . . ?
N004 C00K H00K 126.1 . . ?
C00B C00L H00J 109.5 . . ?
C00B C00L H00L 109.5 . . ?
H00J C00L H00L 109.5 . . ?
C00B C00L H00M 109.5 . . ?
H00J C00L H00M 109.5 . . ?
H00L C00L H00M 109.5 . . ?
C00K C00M N005 107.92(11) . . ?
C00K C00M H00N 126.0 . . ?
N005 C00M H00N 126.0 . . ?
C00E C00N C00O 118.21(12) . . ?
C00E C00N C00T 120.73(13) . . ?
C00O C00N C00T 121.05(13) . . ?
C00N C00O C00I 122.10(13) . . ?
C00N C00O H00O 118.9 . . ?
C00I C00O H00O 118.9 . . ?
C00F C00P H00P 109.5 . . ?
C00F C00P H00Q 109.5 . . ?
H00P C00P H00Q 109.5 . . ?
C00F C00P H00R 109.5 . . ?
H00P C00P H00R 109.5 . . ?
H00Q C00P H00R 109.5 . . ?
C00R C00Q C00S 120.07(15) . . ?
C00R C00Q H00S 120.0 . . ?
C00S C00Q H00S 120.0 . . ?
C00Q C00R C00Y 119.87(15) . . ?
C00Q C00R H00T 120.1 . . ?
C00Y C00R H00T 120.1 . . ?
C00X C00S C00Q 120.08(15) . . ?
C00X C00S H00U 120.0 . . ?
C00Q C00S H00U 120.0 . . ?
C00N C00T H00V 109.5 . . ?
C00N C00T H00W 109.5 . . ?
H00V C00T H00W 109.5 . . ?
C00N C00T H00X 109.5 . . ?
H00V C00T H00X 109.5 . . ?
H00W C00T H00X 109.5 . . ?
C00W C00U C00V 119.97(16) . . ?
C00W C00U H00Y 120.0 . . ?
C00V C00U H00Y 120.0 . . ?
C00U C00V C00W 119.46(18) . 3_576 ?
C00U C00V H00Z 120.3 . . ?
C00W C00V H00Z 120.3 3_576 . ?
C00U C00W C00V 120.57(17) . 3_576 ?
C00U C00W H010 119.7 . . ?
C00V C00W H010 119.7 3_576 . ?
C00S C00X C010 120.08(16) . . ?
C00S C00X H011 120.0 . . ?
C010 C00X H011 120.0 . . ?
C00R C00Y C010 120.36(16) . . ?
C00R C00Y H012 119.8 . . ?
C010 C00Y H012 119.8 . . ?
C00I C00Z H013 109.5 . . ?
C00I C00Z H014 109.5 . . ?
H013 C00Z H014 109.5 . . ?
C00I C00Z H015 109.5 . . ?
H013 C00Z H015 109.5 . . ?
H014 C00Z H015 109.5 . . ?
C00X C010 C00Y 119.54(16) . . ?
C00X C010 H01A 120.2 . . ?
C00Y C010 H01A 120.2 . . ?

loop_
_geom_bond_atom_site_label_1
_geom_bond_atom_site_label_2
_geom_bond_distance
_geom_bond_site_symmetry_2
_geom_bond_publ_flag
Ni01 S002 2.1736(3) . ?
Ni01 S002 2.1736(3) 3_666 ?
Ni01 S003 2.1806(3) . ?
Ni01 S003 2.1806(3) 3_666 ?
S002 C00D 1.7343(12) . ?
S003 C00D 1.7338(12) . ?
N004 C006 1.3766(15) . ?
N004 C00K 1.3901(16) . ?
N004 C00A 1.4431(15) . ?
N005 C006 1.3788(15) . ?
N005 C00M 1.3917(16) . ?
N005 C009 1.4434(15) . ?
C006 C00D 1.3991(16) . ?
C007 C00A 1.3912(17) . ?
C007 C00E 1.3925(17) . ?
C007 C00G 1.4988(17) . ?
C008 C00H 1.3924(17) . ?
C008 C009 1.3948(17) . ?
C008 C00J 1.5005(17) . ?
C009 C00B 1.3971(17) . ?
C00A C00I 1.3926(18) . ?
C00B C00C 1.3888(18) . ?
C00B C00L 1.5056(17) . ?
C00C C00F 1.3929(18) . ?
C00C H00C 0.9300 . ?
C00E C00N 1.3891(19) . ?
C00E H00E 0.9300 . ?
C00F C00H 1.3883(18) . ?
C00F C00P 1.5080(18) . ?
C00G H00A 0.9600 . ?
C00G H00B 0.9600 . ?
C00G H00D 0.9600 . ?
C00H H00H 0.9300 . ?
C00I C00O 1.389(2) . ?
C00I C00Z 1.506(2) . ?
C00J H00F 0.9600 . ?
C00J H00G 0.9600 . ?
C00J H00I 0.9600 . ?
C00K C00M 1.3395(19) . ?
C00K H00K 0.9300 . ?
C00L H00J 0.9600 . ?
C00L H00L 0.9600 . ?
C00L H00M 0.9600 . ?
C00M H00N 0.9300 . ?
C00N C00O 1.389(2) . ?
C00N C00T 1.5109(18) . ?
C00O H00O 0.9300 . ?
C00P H00P 0.9600 . ?
C00P H00Q 0.9600 . ?
C00P H00R 0.9600 . ?
C00Q C00R 1.372(2) . ?
C00Q C00S 1.380(2) . ?
C00Q H00S 0.9300 . ?
C00R C00Y 1.376(2) . ?
C00R H00T 0.9300 . ?
C00S C00X 1.375(3) . ?
C00S H00U 0.9300 . ?
C00T H00V 0.9600 . ?
C00T H00W 0.9600 . ?
C00T H00X 0.9600 . ?
C00U C00W 1.380(3) . ?
C00U C00V 1.382(3) . ?
C00U H00Y 0.9300 . ?
C00V C00W 1.388(3) 3_576 ?
C00V H00Z 0.9300 . ?
C00W H010 0.9300 . ?
C00X C010 1.378(3) . ?
C00X H011 0.9300 . ?
C00Y C010 1.382(3) . ?
C00Y H012 0.9300 . ?
C00Z H013 0.9600 . ?
C00Z H014 0.9600 . ?
C00Z H015 0.9600 . ?
C010 H01A 0.9300 . ?
